data_7038680
loop_
_publ_author_name
'Hong, Jianquan'
'Li, Zhenhua'
'Chen, Zhening'
'Weng, Linhong'
'Zhou, Xigeng'
'Zhang, Lixin'

_publ_section_title
;
 Small molecule activation by mixed methyl/methylidene rare earth metal
 complexes.
;
_journal_issue 15
_journal_name_full 'Dalton transactions (Cambridge, England : 2003)'
_journal_page_first 6641
_journal_page_last 6649
_journal_paper_doi 10.1039/c6dt00314a
_journal_volume 45
_journal_year 2016
_chemical_formula_sum 'C106 H137 Lu3 N6'
_chemical_formula_weight 2020.13
_chemical_name_systematic
;
?
;
_space_group_IT_number 2
_symmetry_cell_setting triclinic
_symmetry_space_group_name_Hall '-P 1'
_symmetry_space_group_name_H-M 'P -1'
_atom_sites_solution_hydrogens geom
_atom_sites_solution_primary direct
_atom_sites_solution_secondary difmap
_audit_creation_method SHELXL-97
_audit_update_record
;
2011-09-23 deposited with the CCDC.
2016-03-02 downloaded from the CCDC.
;
_cell_angle_alpha 78.852(4)
_cell_angle_beta 81.612(5)
_cell_angle_gamma 60.927(4)
_cell_formula_units_Z 2
_cell_length_a 18.234(6)
_cell_length_b 18.459(6)
_cell_length_c 22.201(7)
_cell_measurement_reflns_used 10971
_cell_measurement_temperature 293(2)
_cell_measurement_theta_max 26.24
_cell_measurement_theta_min 2.61
_cell_volume 6396(4)
_computing_cell_refinement 'Bruker SMART'
_computing_data_collection 'Bruker SMART'
_computing_data_reduction 'Bruker SHELXTL'
_computing_molecular_graphics 'Bruker SHELXTL'
_computing_publication_material 'Bruker SHELXTL'
_computing_structure_refinement 'SHELXL-97 (Sheldrick, 1997)'
_computing_structure_solution 'SHELXS-97 (Sheldrick, 1990)'
_diffrn_ambient_temperature 293(2)
_diffrn_measured_fraction_theta_full 0.974
_diffrn_measured_fraction_theta_max 0.974
_diffrn_measurement_device_type 'CCD area detector'
_diffrn_measurement_method 'phi and omega scans'
_diffrn_radiation_monochromator graphite
_diffrn_radiation_source 'fine-focus sealed tube'
_diffrn_radiation_type MoK\a
_diffrn_radiation_wavelength 0.71073
_diffrn_reflns_av_R_equivalents 0.0432
_diffrn_reflns_av_sigmaI/netI 0.0654
_diffrn_reflns_limit_h_max 21
_diffrn_reflns_limit_h_min -21
_diffrn_reflns_limit_k_max 22
_diffrn_reflns_limit_k_min -22
_diffrn_reflns_limit_l_max 26
_diffrn_reflns_limit_l_min -24
_diffrn_reflns_number 26654
_diffrn_reflns_theta_full 25.10
_diffrn_reflns_theta_max 25.10
_diffrn_reflns_theta_min 1.27
_exptl_absorpt_coefficient_mu 2.333
_exptl_absorpt_correction_T_max 0.6788
_exptl_absorpt_correction_T_min 0.5412
_exptl_absorpt_correction_type multi-scan
_exptl_absorpt_process_details sadabs
_exptl_crystal_colour yellow
_exptl_crystal_density_diffrn 1.049
_exptl_crystal_density_method 'not measured'
_exptl_crystal_description block
_exptl_crystal_F_000 2056
_exptl_crystal_size_max 0.30
_exptl_crystal_size_mid 0.20
_exptl_crystal_size_min 0.18
_platon_squeeze_details
;
;
_refine_diff_density_max 2.733
_refine_diff_density_min -2.098
_refine_diff_density_rms 0.126
_refine_ls_extinction_method none
_refine_ls_goodness_of_fit_ref 0.991
_refine_ls_hydrogen_treatment mixed
_refine_ls_matrix_type full
_refine_ls_number_parameters 1081
_refine_ls_number_reflns 22203
_refine_ls_number_restraints 45
_refine_ls_restrained_S_all 0.991
_refine_ls_R_factor_all 0.0871
_refine_ls_R_factor_gt 0.0538
_refine_ls_shift/su_max 0.003
_refine_ls_shift/su_mean 0.000
_refine_ls_structure_factor_coef Fsqd
_refine_ls_weighting_details 'calc w=1/[\s\^2\^(Fo\^2\^)+(0.0836P)\^2\^+0.7560P] where P=(Fo\^2\^+2Fc\^2\^)/3'
_refine_ls_weighting_scheme calc
_refine_ls_wR_factor_gt 0.1351
_refine_ls_wR_factor_ref 0.1490
_reflns_number_gt 14508
_reflns_number_total 22203
_reflns_threshold_expression >2sigma(I)
_cod_data_source_file c6dt00314a2.cif
_cod_data_source_block Complex6
_cod_depositor_comments
;
The following automatic conversions were performed:

'_symmetry_cell_setting' value 'Triclinic' changed to 'triclinic'
according to
/usr/data/users/saulius/crontab/automatic-downloads/rss-feeds/RSC/lib/dictionaries/cif_core.dic
dictionary named 'cif_core.dic' version 2.4.2 from 2011-04-26.

Automatic conversion script
Id: cif_fix_values 4268 2015-11-12 08:31:59Z antanas 

 Adding full bibliography for 7038677--7038681.cif.
;
_cod_original_sg_symbol_H-M P-1
_cod_database_code 7038680

loop_
_symmetry_equiv_pos_as_xyz
'x, y, z'
'-x, -y, -z'

loop_
_atom_site_label
_atom_site_type_symbol
_atom_site_fract_x
_atom_site_fract_y
_atom_site_fract_z
_atom_site_U_iso_or_equiv
_atom_site_adp_type
_atom_site_occupancy
_atom_site_symmetry_multiplicity
_atom_site_calc_flag
_atom_site_refinement_flags
Lu1 Lu 0.771351(19) 0.219985(19) 0.745853(15) 0.04576(10) Uani 1 1 d D
Lu2 Lu 0.756046(19) 0.402755(19) 0.730505(15) 0.04827(10) Uani 1 1 d D
Lu3 Lu 0.940183(18) 0.241065(19) 0.728795(15) 0.04632(10) Uani 1 1 d D
N1 N 0.7157(4) 0.1296(4) 0.7796(3) 0.0520(15) Uani 1 1 d .
N2 N 0.7231(3) 0.1671(3) 0.6786(3) 0.0455(14) Uani 1 1 d .
N3 N 1.0597(3) 0.2001(3) 0.6605(3) 0.0452(14) Uani 1 1 d .
N4 N 1.0730(4) 0.1917(4) 0.7597(3) 0.0544(16) Uani 1 1 d .
N5 N 0.6767(4) 0.5235(4) 0.7730(3) 0.0589(17) Uani 1 1 d .
N6 N 0.6926(3) 0.5314(3) 0.6705(3) 0.0447(14) Uani 1 1 d .
C1 C 0.8270(5) 0.2984(5) 0.6506(3) 0.0549(19) Uani 1 1 d D
H1A H 0.8834(15) 0.264(3) 0.6312(13) 0.066 Uiso 1 1 d D
H1B H 0.792(3) 0.279(3) 0.6365(13) 0.066 Uiso 1 1 d D
H1C H 0.809(3) 0.3550(14) 0.6293(13) 0.066 Uiso 1 1 d D
C2 C 0.6501(5) 0.3606(5) 0.7258(4) 0.060(2) Uani 1 1 d D
H2A H 0.628(2) 0.331(2) 0.7558(17) 0.072 Uiso 1 1 d D
H2B H 0.6237(19) 0.4188(15) 0.731(2) 0.072 Uiso 1 1 d D
H2C H 0.635(2) 0.360(3) 0.6852(12) 0.072 Uiso 1 1 d D
C3 C 0.8970(5) 0.3968(6) 0.7136(4) 0.081(3) Uani 1 1 d D
H3A H 0.883(3) 0.425(3) 0.6733(13) 0.097 Uiso 1 1 d D
H3B H 0.873(3) 0.430(3) 0.7441(18) 0.097 Uiso 1 1 d D
H3C H 0.9550(14) 0.358(2) 0.716(3) 0.097 Uiso 1 1 d D
C4 C 0.9224(5) 0.1192(5) 0.7329(4) 0.060(2) Uani 1 1 d D
H4A H 0.952(3) 0.094(2) 0.7700(14) 0.072 Uiso 1 1 d D
H4B H 0.8887(18) 0.0926(19) 0.731(2) 0.072 Uiso 1 1 d D
H4C H 0.964(2) 0.108(2) 0.6983(16) 0.072 Uiso 1 1 d D
C5 C 0.8809(6) 0.2919(7) 0.8491(4) 0.083(3) Uani 1 1 d D
H5A H 0.892(4) 0.254(3) 0.8888(16) 0.100 Uiso 1 1 d D
H5B H 0.934(2) 0.283(4) 0.8286(19) 0.100 Uiso 1 1 d D
H5C H 0.852(3) 0.3484(18) 0.860(3) 0.100 Uiso 1 1 d D
C6 C 0.8258(5) 0.2772(5) 0.8110(3) 0.056(2) Uani 1 1 d D
C7 C 0.7739(5) 0.2536(6) 0.8413(4) 0.066(2) Uani 1 1 d .
C8 C 0.7534(6) 0.2489(7) 0.9076(4) 0.083(3) Uani 1 1 d .
C9 C 0.7734(8) 0.1739(8) 0.9458(5) 0.111(4) Uani 1 1 d .
H9A H 0.7998 0.1247 0.9282 0.133 Uiso 1 1 calc R
C10 C 0.7562(9) 0.1687(10) 1.0079(6) 0.142(6) Uani 1 1 d .
H10A H 0.7709 0.1169 1.0319 0.171 Uiso 1 1 calc R
C11 C 0.7165(11) 0.2413(12) 1.0353(6) 0.148(6) Uani 1 1 d .
H11A H 0.7033 0.2385 1.0774 0.178 Uiso 1 1 calc R
C12 C 0.6973(9) 0.3167(10) 0.9997(6) 0.131(5) Uani 1 1 d .
H12A H 0.6711 0.3650 1.0182 0.157 Uiso 1 1 calc R
C13 C 0.7156(7) 0.3230(7) 0.9368(5) 0.101(4) Uani 1 1 d .
H13A H 0.7036 0.3748 0.9136 0.121 Uiso 1 1 calc R
C14 C 0.7042(4) 0.1190(4) 0.7250(4) 0.0470(18) Uani 1 1 d .
C15 C 0.6738(5) 0.0596(5) 0.7154(4) 0.055(2) Uani 1 1 d .
C16 C 0.6150(6) 0.0454(5) 0.7555(4) 0.068(2) Uani 1 1 d .
H16A H 0.5901 0.0752 0.7886 0.082 Uiso 1 1 calc R
C17 C 0.5940(6) -0.0129(6) 0.7458(5) 0.090(3) Uani 1 1 d .
H17A H 0.5568 -0.0242 0.7743 0.108 Uiso 1 1 calc R
C18 C 0.6253(7) -0.0558(7) 0.6960(6) 0.096(4) Uani 1 1 d .
H18A H 0.6083 -0.0937 0.6900 0.116 Uiso 1 1 calc R
C19 C 0.6835(7) -0.0406(6) 0.6549(5) 0.093(3) Uani 1 1 d .
H19A H 0.7071 -0.0695 0.6213 0.112 Uiso 1 1 calc R
C20 C 0.7055(6) 0.0163(5) 0.6642(4) 0.073(3) Uani 1 1 d .
H20A H 0.7429 0.0272 0.6358 0.087 Uiso 1 1 calc R
C21 C 0.7078(5) 0.0814(5) 0.8370(4) 0.062(2) Uani 1 1 d .
C22 C 0.7663(6) -0.0027(6) 0.8497(5) 0.081(3) Uani 1 1 d .
C23 C 0.7580(8) -0.0461(8) 0.9068(5) 0.114(4) Uani 1 1 d .
H23A H 0.7949 -0.1030 0.9154 0.137 Uiso 1 1 calc R
C24 C 0.6968(10) -0.0071(9) 0.9510(6) 0.122(5) Uani 1 1 d .
H24A H 0.6935 -0.0368 0.9893 0.146 Uiso 1 1 calc R
C25 C 0.6408(7) 0.0761(8) 0.9375(5) 0.098(3) Uani 1 1 d .
H25A H 0.5994 0.1027 0.9672 0.118 Uiso 1 1 calc R
C26 C 0.6443(6) 0.1221(6) 0.8799(4) 0.073(3) Uani 1 1 d .
C27 C 0.8397(7) -0.0498(7) 0.8067(6) 0.101(4) Uani 1 1 d .
H27A H 0.8349 -0.0114 0.7684 0.121 Uiso 1 1 calc R
C28 C 0.8420(9) -0.1276(7) 0.7897(7) 0.145(6) Uani 1 1 d .
H28A H 0.7906 -0.1118 0.7717 0.217 Uiso 1 1 calc R
H28B H 0.8482 -0.1674 0.8261 0.217 Uiso 1 1 calc R
H28C H 0.8887 -0.1523 0.7608 0.217 Uiso 1 1 calc R
C29 C 0.9209(8) -0.0716(9) 0.8336(7) 0.156(6) Uani 1 1 d .
H29A H 0.9181 -0.0217 0.8431 0.234 Uiso 1 1 calc R
H29B H 0.9672 -0.0959 0.8043 0.234 Uiso 1 1 calc R
H29C H 0.9287 -0.1109 0.8705 0.234 Uiso 1 1 calc R
C30 C 0.5852(7) 0.2141(7) 0.8692(5) 0.086(3) Uani 1 1 d .
H30A H 0.6178 0.2399 0.8445 0.103 Uiso 1 1 calc R
C31 C 0.5147(8) 0.2346(7) 0.8314(6) 0.119(4) Uani 1 1 d .
H31A H 0.5368 0.2076 0.7951 0.178 Uiso 1 1 calc R
H31B H 0.4843 0.2941 0.8196 0.178 Uiso 1 1 calc R
H31C H 0.4775 0.2152 0.8549 0.178 Uiso 1 1 calc R
C32 C 0.5492(8) 0.2586(8) 0.9249(5) 0.113(4) Uani 1 1 d .
H32A H 0.5121 0.3168 0.9122 0.170 Uiso 1 1 calc R
H32B H 0.5941 0.2536 0.9462 0.170 Uiso 1 1 calc R
H32C H 0.5185 0.2340 0.9518 0.170 Uiso 1 1 calc R
C33 C 0.6978(5) 0.1842(4) 0.6166(3) 0.0483(18) Uani 1 1 d .
C34 C 0.6118(5) 0.2242(5) 0.6039(4) 0.059(2) Uani 1 1 d .
C35 C 0.5911(6) 0.2409(6) 0.5439(4) 0.075(3) Uani 1 1 d .
H35A H 0.5350 0.2658 0.5349 0.089 Uiso 1 1 calc R
C36 C 0.6543(7) 0.2207(7) 0.4959(5) 0.086(3) Uani 1 1 d .
H36A H 0.6398 0.2333 0.4553 0.104 Uiso 1 1 calc R
C37 C 0.7362(6) 0.1829(6) 0.5086(4) 0.075(3) Uani 1 1 d .
H37A H 0.7773 0.1689 0.4765 0.090 Uiso 1 1 calc R
C38 C 0.7603(5) 0.1646(5) 0.5685(4) 0.058(2) Uani 1 1 d .
C39 C 0.5410(5) 0.2519(6) 0.6525(4) 0.067(2) Uani 1 1 d .
H39A H 0.5654 0.2334 0.6926 0.080 Uiso 1 1 calc R
C40 C 0.4846(6) 0.2129(7) 0.6523(5) 0.102(4) Uani 1 1 d .
H40A H 0.5177 0.1530 0.6576 0.152 Uiso 1 1 calc R
H40B H 0.4584 0.2317 0.6138 0.152 Uiso 1 1 calc R
H40C H 0.4421 0.2292 0.6853 0.152 Uiso 1 1 calc R
C41 C 0.4875(6) 0.3475(6) 0.6449(5) 0.089(3) Uani 1 1 d .
H41A H 0.4439 0.3629 0.6773 0.133 Uiso 1 1 calc R
H41B H 0.4627 0.3671 0.6059 0.133 Uiso 1 1 calc R
H41C H 0.5224 0.3725 0.6469 0.133 Uiso 1 1 calc R
C42 C 0.8546(5) 0.1226(5) 0.5789(4) 0.059(2) Uani 1 1 d .
H42A H 0.8603 0.1321 0.6195 0.071 Uiso 1 1 calc R
C43 C 0.8962(6) 0.0279(6) 0.5788(6) 0.110(4) Uani 1 1 d .
H43A H 0.9547 0.0034 0.5860 0.165 Uiso 1 1 calc R
H43B H 0.8905 0.0169 0.5397 0.165 Uiso 1 1 calc R
H43C H 0.8694 0.0041 0.6107 0.165 Uiso 1 1 calc R
C44 C 0.9044(7) 0.1557(7) 0.5319(5) 0.099(3) Uani 1 1 d .
H44A H 0.9625 0.1263 0.5414 0.148 Uiso 1 1 calc R
H44B H 0.8827 0.2144 0.5329 0.148 Uiso 1 1 calc R
H44C H 0.8997 0.1472 0.4916 0.148 Uiso 1 1 calc R
C45 C 0.6547(5) 0.5723(5) 0.7195(4) 0.055(2) Uani 1 1 d .
C46 C 0.5893(5) 0.6620(5) 0.7126(4) 0.060(2) Uani 1 1 d .
C47 C 0.5824(5) 0.7174(5) 0.7506(4) 0.063(2) Uani 1 1 d .
H47A H 0.6188 0.6985 0.7820 0.076 Uiso 1 1 calc R
C48 C 0.5212(6) 0.8004(6) 0.7416(5) 0.082(3) Uani 1 1 d .
H48A H 0.5171 0.8363 0.7676 0.098 Uiso 1 1 calc R
C49 C 0.4690(7) 0.8298(6) 0.6977(6) 0.103(4) Uani 1 1 d .
H49A H 0.4287 0.8859 0.6926 0.124 Uiso 1 1 calc R
C50 C 0.4740(7) 0.7776(7) 0.6593(6) 0.118(5) Uani 1 1 d .
H50A H 0.4363 0.7981 0.6286 0.142 Uiso 1 1 calc R
C51 C 0.5347(5) 0.6947(6) 0.6659(5) 0.082(3) Uani 1 1 d .
H51A H 0.5389 0.6604 0.6386 0.098 Uiso 1 1 calc R
C52 C 0.6404(7) 0.5496(5) 0.8310(5) 0.076(3) Uani 1 1 d .
C53 C 0.5609(10) 0.5637(7) 0.8518(6) 0.116(5) Uani 1 1 d .
C54 C 0.5294(16) 0.5850(13) 0.9110(9) 0.184(11) Uani 1 1 d .
H54A H 0.4751 0.5940 0.9241 0.221 Uiso 1 1 calc R
C55 C 0.5743(18) 0.5925(15) 0.9486(10) 0.200(13) Uani 1 1 d .
H55A H 0.5508 0.6108 0.9864 0.239 Uiso 1 1 calc R
C56 C 0.6534(14) 0.5737(9) 0.9316(7) 0.173(9) Uani 1 1 d .
H56A H 0.6868 0.5737 0.9595 0.208 Uiso 1 1 calc R
C57 C 0.6893(12) 0.5532(7) 0.8715(6) 0.133(6) Uani 1 1 d .
C58 C 0.5027(8) 0.5581(8) 0.8122(8) 0.136(6) Uani 1 1 d .
H58A H 0.5317 0.5467 0.7717 0.163 Uiso 1 1 calc R
C59 C 0.4168(8) 0.6387(9) 0.8026(8) 0.183(8) Uani 1 1 d .
H59A H 0.4262 0.6839 0.7804 0.275 Uiso 1 1 calc R
H59B H 0.3886 0.6532 0.8418 0.275 Uiso 1 1 calc R
H59C H 0.3827 0.6289 0.7795 0.275 Uiso 1 1 calc R
C60 C 0.4853(11) 0.4821(10) 0.8415(9) 0.201(9) Uani 1 1 d .
H60A H 0.5377 0.4327 0.8503 0.302 Uiso 1 1 calc R
H60B H 0.4570 0.4727 0.8131 0.302 Uiso 1 1 calc R
H60C H 0.4507 0.4950 0.8789 0.302 Uiso 1 1 calc R
C61 C 0.7797(13) 0.5417(13) 0.8512(9) 0.187(10) Uani 1 1 d .
H61A H 0.7995 0.5092 0.8168 0.224 Uiso 1 1 calc R
C62 C 0.7869(11) 0.6211(15) 0.8277(9) 0.203(10) Uani 1 1 d .
H62A H 0.7527 0.6513 0.7932 0.305 Uiso 1 1 calc R
H62B H 0.8445 0.6067 0.8151 0.305 Uiso 1 1 calc R
H62C H 0.7681 0.6555 0.8598 0.305 Uiso 1 1 calc R
C63 C 0.8442(13) 0.4854(10) 0.9049(9) 0.259(14) Uani 1 1 d .
H63A H 0.8987 0.4807 0.8916 0.389 Uiso 1 1 calc R
H63B H 0.8482 0.4307 0.9133 0.389 Uiso 1 1 calc R
H63C H 0.8240 0.5116 0.9415 0.389 Uiso 1 1 calc R
C64 C 0.6981(5) 0.5717(4) 0.6096(4) 0.055(2) Uani 1 1 d .
C65 C 0.7351(5) 0.6245(5) 0.5952(4) 0.061(2) Uani 1 1 d .
C66 C 0.7413(7) 0.6586(6) 0.5342(5) 0.083(3) Uani 1 1 d .
H66A H 0.7661 0.6935 0.5246 0.100 Uiso 1 1 calc R
C67 C 0.7122(7) 0.6424(7) 0.4885(5) 0.090(3) Uani 1 1 d .
H67A H 0.7152 0.6671 0.4482 0.109 Uiso 1 1 calc R
C68 C 0.6785(7) 0.5896(7) 0.5022(4) 0.087(3) Uani 1 1 d .
H68A H 0.6605 0.5773 0.4702 0.104 Uiso 1 1 calc R
C69 C 0.6694(5) 0.5527(5) 0.5615(4) 0.064(2) Uani 1 1 d .
C70 C 0.7736(5) 0.6423(5) 0.6446(4) 0.065(2) Uani 1 1 d .
H70A H 0.7612 0.6169 0.6851 0.078 Uiso 1 1 calc R
C71 C 0.7361(7) 0.7370(6) 0.6445(5) 0.100(4) Uani 1 1 d .
H71A H 0.6766 0.7607 0.6542 0.151 Uiso 1 1 calc R
H71B H 0.7464 0.7627 0.6046 0.151 Uiso 1 1 calc R
H71C H 0.7617 0.7468 0.6747 0.151 Uiso 1 1 calc R
C72 C 0.8697(6) 0.6034(6) 0.6321(5) 0.089(3) Uani 1 1 d .
H72A H 0.8935 0.6132 0.6635 0.134 Uiso 1 1 calc R
H72B H 0.8824 0.6285 0.5927 0.134 Uiso 1 1 calc R
H72C H 0.8930 0.5442 0.6322 0.134 Uiso 1 1 calc R
C73 C 0.6298(6) 0.4952(6) 0.5724(4) 0.070(2) Uani 1 1 d .
H73A H 0.6400 0.4665 0.6147 0.084 Uiso 1 1 calc R
C74 C 0.5347(7) 0.5431(7) 0.5674(6) 0.109(4) Uani 1 1 d .
H74A H 0.5104 0.5857 0.5937 0.164 Uiso 1 1 calc R
H74B H 0.5117 0.5051 0.5797 0.164 Uiso 1 1 calc R
H74C H 0.5223 0.5685 0.5256 0.164 Uiso 1 1 calc R
C75 C 0.6691(8) 0.4278(7) 0.5305(5) 0.107(4) Uani 1 1 d .
H75A H 0.7288 0.3978 0.5340 0.160 Uiso 1 1 calc R
H75B H 0.6570 0.4534 0.4887 0.160 Uiso 1 1 calc R
H75C H 0.6461 0.3897 0.5424 0.160 Uiso 1 1 calc R
C76 C 1.1104(4) 0.1806(4) 0.7041(4) 0.0488(18) Uani 1 1 d .
C77 C 1.2048(4) 0.1478(4) 0.6910(4) 0.0513(19) Uani 1 1 d .
C78 C 1.2606(5) 0.0874(5) 0.7341(4) 0.062(2) Uani 1 1 d .
H78A H 1.2402 0.0674 0.7708 0.074 Uiso 1 1 calc R
C79 C 1.3478(5) 0.0571(6) 0.7216(5) 0.080(3) Uani 1 1 d .
H79A H 1.3856 0.0168 0.7497 0.096 Uiso 1 1 calc R
C80 C 1.3760(6) 0.0879(7) 0.6673(5) 0.085(3) Uani 1 1 d .
H80A H 1.4336 0.0668 0.6589 0.102 Uiso 1 1 calc R
C81 C 1.3228(5) 0.1489(6) 0.6246(5) 0.082(3) Uani 1 1 d .
H81A H 1.3435 0.1701 0.5887 0.098 Uiso 1 1 calc R
C82 C 1.2360(5) 0.1777(5) 0.6375(4) 0.067(2) Uani 1 1 d .
H82A H 1.1987 0.2181 0.6092 0.080 Uiso 1 1 calc R
C83 C 1.1105(5) 0.1869(6) 0.8134(4) 0.066(2) Uani 1 1 d .
C84 C 1.1424(6) 0.2408(7) 0.8163(5) 0.083(3) Uani 1 1 d .
C85 C 1.1770(8) 0.2319(9) 0.8722(7) 0.117(5) Uani 1 1 d .
H85A H 1.2002 0.2660 0.8755 0.141 Uiso 1 1 calc R
C86 C 1.1770(11) 0.1741(11) 0.9216(6) 0.143(6) Uani 1 1 d .
H86A H 1.2007 0.1691 0.9576 0.171 Uiso 1 1 calc R
C87 C 1.1426(9) 0.1237(10) 0.9183(6) 0.121(5) Uani 1 1 d .
H87A H 1.1415 0.0856 0.9522 0.146 Uiso 1 1 calc R
C88 C 1.1096(6) 0.1298(8) 0.8647(5) 0.088(3) Uani 1 1 d .
C89 C 1.1396(7) 0.3089(7) 0.7657(6) 0.101(4) Uani 1 1 d .
H89A H 1.1174 0.3027 0.7305 0.122 Uiso 1 1 calc R
C90 C 1.2271(8) 0.3069(9) 0.7418(7) 0.138(5) Uani 1 1 d .
H90A H 1.2653 0.2537 0.7286 0.208 Uiso 1 1 calc R
H90B H 1.2504 0.3150 0.7745 0.208 Uiso 1 1 calc R
H90C H 1.2186 0.3507 0.7079 0.208 Uiso 1 1 calc R
C91 C 1.0761(9) 0.3959(7) 0.7840(6) 0.131(5) Uani 1 1 d .
H91A H 1.0229 0.3972 0.7971 0.196 Uiso 1 1 calc R
H91B H 1.0691 0.4383 0.7493 0.196 Uiso 1 1 calc R
H91C H 1.0968 0.4062 0.8171 0.196 Uiso 1 1 calc R
C92 C 1.0704(8) 0.0754(9) 0.8629(5) 0.110(4) Uani 1 1 d .
H92A H 1.0247 0.1076 0.8349 0.132 Uiso 1 1 calc R
C93 C 1.1310(10) -0.0040(8) 0.8352(6) 0.131(5) Uani 1 1 d .
H93A H 1.1540 0.0106 0.7959 0.196 Uiso 1 1 calc R
H93B H 1.1014 -0.0333 0.8301 0.196 Uiso 1 1 calc R
H93C H 1.1756 -0.0393 0.8622 0.196 Uiso 1 1 calc R
C94 C 1.0293(9) 0.0519(10) 0.9260(6) 0.157(6) Uani 1 1 d .
H94A H 0.9910 0.1020 0.9433 0.235 Uiso 1 1 calc R
H94B H 1.0725 0.0157 0.9539 0.235 Uiso 1 1 calc R
H94C H 0.9994 0.0237 0.9192 0.235 Uiso 1 1 calc R
C95 C 1.0850(4) 0.1812(5) 0.5987(3) 0.0486(18) Uani 1 1 d .
C96 C 1.1342(4) 0.0980(5) 0.5864(4) 0.054(2) Uani 1 1 d .
C97 C 1.1554(5) 0.0846(6) 0.5252(4) 0.072(2) Uani 1 1 d .
H97A H 1.1882 0.0302 0.5164 0.086 Uiso 1 1 calc R
C98 C 1.1291(6) 0.1500(7) 0.4775(5) 0.082(3) Uani 1 1 d .
H98A H 1.1463 0.1397 0.4371 0.098 Uiso 1 1 calc R
C99 C 1.0771(6) 0.2313(6) 0.4898(4) 0.074(3) Uani 1 1 d .
H99A H 1.0567 0.2747 0.4574 0.089 Uiso 1 1 calc R
C100 C 1.0549(4) 0.2490(5) 0.5508(4) 0.0536(19) Uani 1 1 d .
C101 C 1.1627(5) 0.0225(5) 0.6353(4) 0.064(2) Uani 1 1 d .
H10B H 1.1484 0.0426 0.6753 0.076 Uiso 1 1 calc R
C102 C 1.2565(6) -0.0359(6) 0.6312(5) 0.093(3) Uani 1 1 d .
H10C H 1.2861 -0.0058 0.6339 0.140 Uiso 1 1 calc R
H10D H 1.2722 -0.0575 0.5927 0.140 Uiso 1 1 calc R
H10E H 1.2704 -0.0814 0.6644 0.140 Uiso 1 1 calc R
C103 C 1.1134(6) -0.0281(6) 0.6335(5) 0.086(3) Uani 1 1 d .
H10F H 1.0540 0.0089 0.6366 0.128 Uiso 1 1 calc R
H10G H 1.1281 -0.0728 0.6674 0.128 Uiso 1 1 calc R
H10H H 1.1282 -0.0509 0.5955 0.128 Uiso 1 1 calc R
C104 C 1.0002(5) 0.3369(5) 0.5626(4) 0.063(2) Uani 1 1 d .
H10I H 0.9694 0.3348 0.6024 0.075 Uiso 1 1 calc R
C105 C 1.0510(6) 0.3805(6) 0.5680(5) 0.088(3) Uani 1 1 d .
H10J H 1.0914 0.3476 0.5985 0.132 Uiso 1 1 calc R
H10K H 1.0140 0.4348 0.5798 0.132 Uiso 1 1 calc R
H10L H 1.0797 0.3865 0.5291 0.132 Uiso 1 1 calc R
C106 C 0.9352(6) 0.3924(7) 0.5155(5) 0.094(3) Uani 1 1 d .
H10M H 0.9015 0.3667 0.5117 0.141 Uiso 1 1 calc R
H10N H 0.9632 0.3992 0.4764 0.141 Uiso 1 1 calc R
H10O H 0.8998 0.4461 0.5286 0.141 Uiso 1 1 calc R

loop_
_atom_site_aniso_label
_atom_site_aniso_U_11
_atom_site_aniso_U_22
_atom_site_aniso_U_33
_atom_site_aniso_U_23
_atom_site_aniso_U_13
_atom_site_aniso_U_12
Lu1 0.03469(17) 0.03971(18) 0.0552(2) -0.00857(14) 0.00783(13) -0.01376(14)
Lu2 0.03268(17) 0.03784(18) 0.0654(2) -0.01633(14) 0.00765(14) -0.00935(14)
Lu3 0.02887(16) 0.04257(18) 0.0568(2) -0.01280(14) 0.00697(13) -0.00904(13)
N1 0.043(4) 0.044(4) 0.055(4) -0.011(3) 0.012(3) -0.013(3)
N2 0.036(3) 0.038(3) 0.056(4) -0.013(3) 0.009(3) -0.013(3)
N3 0.030(3) 0.043(3) 0.054(4) -0.011(3) 0.001(3) -0.011(3)
N4 0.035(3) 0.060(4) 0.059(4) -0.025(3) 0.001(3) -0.011(3)
N5 0.056(4) 0.054(4) 0.057(4) -0.021(3) 0.025(3) -0.020(3)
N6 0.039(3) 0.034(3) 0.052(4) -0.015(3) 0.009(3) -0.010(3)
C1 0.043(4) 0.047(4) 0.066(5) -0.011(4) 0.002(4) -0.015(4)
C2 0.044(5) 0.040(4) 0.089(6) -0.010(4) 0.008(4) -0.016(4)
C3 0.052(5) 0.071(6) 0.044(5) -0.007(4) -0.007(4) 0.031(4)
C4 0.040(4) 0.052(5) 0.085(6) -0.018(4) 0.011(4) -0.019(4)
C5 0.056(6) 0.127(9) 0.069(6) -0.038(6) 0.022(5) -0.043(6)
C6 0.046(5) 0.058(5) 0.054(5) -0.012(4) 0.011(4) -0.019(4)
C7 0.059(5) 0.078(6) 0.057(5) -0.019(4) 0.009(4) -0.030(5)
C8 0.070(7) 0.098(8) 0.063(6) -0.018(6) 0.015(5) -0.030(6)
C9 0.110(10) 0.108(9) 0.067(7) 0.000(6) 0.017(6) -0.025(8)
C10 0.145(13) 0.144(13) 0.067(8) 0.009(8) 0.010(8) -0.027(11)
C11 0.173(16) 0.179(17) 0.064(8) -0.024(10) 0.039(9) -0.070(14)
C12 0.144(13) 0.142(13) 0.080(9) -0.049(8) 0.042(8) -0.049(10)
C13 0.095(8) 0.104(9) 0.085(8) -0.039(6) 0.045(6) -0.037(7)
C14 0.033(4) 0.035(4) 0.067(5) -0.011(3) 0.018(3) -0.016(3)
C15 0.044(4) 0.044(4) 0.074(5) -0.009(4) 0.011(4) -0.021(4)
C16 0.077(6) 0.043(5) 0.081(6) -0.006(4) 0.014(5) -0.032(5)
C17 0.064(6) 0.077(7) 0.126(9) -0.011(6) 0.030(6) -0.042(6)
C18 0.090(8) 0.085(7) 0.142(10) -0.042(7) 0.032(7) -0.064(7)
C19 0.103(8) 0.076(7) 0.126(9) -0.053(6) 0.036(7) -0.059(7)
C20 0.066(6) 0.052(5) 0.098(7) -0.019(5) 0.021(5) -0.030(5)
C21 0.058(5) 0.063(5) 0.064(5) 0.000(4) 0.007(4) -0.033(5)
C22 0.068(6) 0.069(6) 0.087(7) 0.007(5) 0.002(5) -0.024(5)
C23 0.121(11) 0.087(8) 0.093(9) 0.028(7) 0.005(8) -0.036(8)
C24 0.142(12) 0.110(10) 0.093(9) 0.023(8) 0.012(8) -0.063(10)
C25 0.099(9) 0.105(9) 0.082(7) -0.012(6) 0.032(6) -0.051(8)
C26 0.078(7) 0.085(7) 0.066(6) -0.006(5) 0.010(5) -0.051(6)
C27 0.063(7) 0.071(7) 0.128(9) 0.021(6) -0.006(6) -0.014(6)
C28 0.147(13) 0.056(7) 0.188(14) -0.004(8) 0.026(11) -0.029(8)
C29 0.094(10) 0.131(12) 0.162(13) 0.042(10) -0.010(9) -0.010(9)
C30 0.076(7) 0.101(8) 0.077(7) -0.021(6) 0.032(6) -0.046(7)
C31 0.131(12) 0.081(8) 0.115(10) -0.033(7) 0.017(9) -0.027(8)
C32 0.117(10) 0.129(10) 0.108(9) -0.057(8) 0.050(8) -0.069(9)
C33 0.049(5) 0.044(4) 0.058(5) -0.018(3) 0.010(4) -0.026(4)
C34 0.060(5) 0.048(5) 0.069(6) -0.012(4) -0.007(4) -0.022(4)
C35 0.064(6) 0.077(6) 0.078(7) -0.012(5) -0.009(5) -0.028(5)
C36 0.082(8) 0.103(8) 0.070(7) -0.009(6) -0.020(6) -0.038(6)
C37 0.072(7) 0.093(7) 0.063(6) -0.026(5) 0.009(5) -0.039(6)
C38 0.053(5) 0.066(5) 0.057(5) -0.019(4) 0.007(4) -0.029(4)
C39 0.041(5) 0.074(6) 0.081(6) -0.014(5) 0.002(4) -0.024(4)
C40 0.054(6) 0.118(9) 0.135(10) -0.009(7) 0.007(6) -0.048(7)
C41 0.062(6) 0.074(7) 0.106(8) -0.021(6) -0.003(6) -0.011(5)
C42 0.046(5) 0.078(6) 0.063(5) -0.038(4) 0.022(4) -0.033(4)
C43 0.054(6) 0.076(7) 0.196(13) -0.044(8) -0.011(7) -0.018(6)
C44 0.094(8) 0.122(9) 0.086(7) -0.030(7) 0.027(6) -0.058(8)
C45 0.035(4) 0.041(4) 0.071(5) -0.018(4) 0.013(4) -0.006(3)
C46 0.038(4) 0.050(5) 0.076(6) -0.016(4) 0.019(4) -0.011(4)
C47 0.052(5) 0.047(5) 0.070(6) -0.016(4) 0.006(4) -0.008(4)
C48 0.072(7) 0.050(5) 0.108(8) -0.031(5) 0.005(6) -0.014(5)
C49 0.062(7) 0.053(6) 0.155(11) -0.037(7) -0.005(7) 0.011(5)
C50 0.066(7) 0.071(7) 0.166(11) -0.044(7) -0.050(7) 0.029(6)
C51 0.044(5) 0.069(6) 0.120(8) -0.038(6) -0.011(5) -0.006(5)
C52 0.082(7) 0.053(5) 0.070(6) -0.022(5) 0.016(6) -0.014(5)
C53 0.133(12) 0.066(7) 0.127(11) -0.038(7) 0.067(10) -0.041(8)
C54 0.25(3) 0.148(15) 0.137(17) -0.078(14) 0.126(18) -0.094(17)
C55 0.24(3) 0.147(17) 0.136(19) -0.064(14) 0.11(2) -0.052(17)
C56 0.27(2) 0.098(10) 0.081(10) -0.049(8) -0.006(12) -0.019(13)
C57 0.173(16) 0.075(8) 0.079(9) -0.038(6) 0.007(9) 0.002(9)
C58 0.095(10) 0.102(10) 0.202(16) -0.062(10) 0.093(10) -0.052(8)
C59 0.071(9) 0.156(14) 0.30(2) -0.097(15) 0.095(12) -0.043(9)
C60 0.208(19) 0.141(14) 0.27(2) -0.064(14) 0.139(16) -0.121(14)
C61 0.142(17) 0.21(2) 0.148(16) -0.139(16) -0.038(13) 0.011(15)
C62 0.095(13) 0.29(3) 0.199(19) -0.009(19) -0.030(12) -0.078(18)
C63 0.26(2) 0.150(15) 0.28(2) -0.129(15) -0.18(2) 0.050(15)
C64 0.037(4) 0.038(4) 0.074(6) -0.020(4) 0.000(4) -0.002(3)
C65 0.047(5) 0.039(4) 0.078(6) -0.013(4) 0.015(4) -0.010(4)
C66 0.092(8) 0.069(6) 0.086(7) -0.009(5) 0.010(6) -0.041(6)
C67 0.093(8) 0.090(8) 0.075(7) 0.009(6) 0.006(6) -0.043(7)
C68 0.108(9) 0.087(7) 0.063(6) -0.003(5) -0.014(6) -0.044(7)
C69 0.057(5) 0.053(5) 0.067(6) -0.004(4) -0.004(4) -0.014(4)
C70 0.054(5) 0.062(5) 0.087(6) -0.019(5) 0.016(4) -0.036(5)
C71 0.101(9) 0.082(7) 0.139(10) -0.045(7) 0.029(7) -0.059(7)
C72 0.057(6) 0.087(7) 0.117(8) -0.013(6) 0.011(6) -0.035(6)
C73 0.069(6) 0.066(6) 0.074(6) 0.002(5) -0.019(5) -0.032(5)
C74 0.080(8) 0.100(9) 0.158(11) -0.041(8) -0.009(8) -0.042(7)
C75 0.125(10) 0.079(8) 0.122(9) -0.022(7) -0.028(8) -0.045(7)
C76 0.035(4) 0.044(4) 0.063(5) -0.017(4) 0.007(4) -0.013(3)
C77 0.030(4) 0.038(4) 0.078(6) -0.017(4) 0.004(4) -0.010(3)
C78 0.031(4) 0.062(5) 0.086(6) -0.016(4) 0.008(4) -0.019(4)
C79 0.040(5) 0.070(6) 0.120(9) -0.017(6) -0.009(5) -0.016(5)
C80 0.037(5) 0.094(8) 0.131(9) -0.036(7) 0.013(6) -0.034(5)
C81 0.034(5) 0.095(7) 0.121(8) -0.016(6) 0.013(5) -0.038(5)
C82 0.039(5) 0.057(5) 0.095(7) -0.015(5) -0.001(4) -0.016(4)
C83 0.049(5) 0.073(6) 0.066(6) -0.021(5) -0.009(4) -0.016(5)
C84 0.064(6) 0.085(7) 0.084(7) -0.037(6) -0.011(5) -0.013(6)
C85 0.096(9) 0.114(10) 0.148(12) -0.066(9) -0.027(9) -0.031(8)
C86 0.152(15) 0.163(16) 0.085(10) -0.023(10) -0.048(10) -0.040(12)
C87 0.104(10) 0.152(14) 0.081(8) -0.014(8) -0.026(7) -0.035(9)
C88 0.051(6) 0.110(9) 0.082(7) -0.022(6) -0.004(5) -0.021(6)
C89 0.097(9) 0.074(7) 0.140(10) -0.049(7) -0.029(8) -0.028(6)
C90 0.096(10) 0.148(13) 0.214(16) -0.066(11) 0.005(10) -0.080(10)
C91 0.141(12) 0.085(9) 0.163(12) -0.058(8) -0.032(10) -0.031(8)
C92 0.091(9) 0.131(11) 0.069(7) 0.022(7) -0.008(6) -0.035(9)
C93 0.165(15) 0.120(11) 0.125(11) 0.000(9) -0.004(10) -0.089(11)
C94 0.132(13) 0.181(15) 0.112(11) 0.019(10) 0.028(9) -0.063(12)
C95 0.026(4) 0.057(5) 0.059(5) -0.013(4) 0.011(3) -0.019(3)
C96 0.032(4) 0.061(5) 0.070(5) -0.027(4) 0.007(4) -0.019(4)
C97 0.052(5) 0.074(6) 0.084(7) -0.039(5) 0.014(5) -0.022(5)
C98 0.072(7) 0.111(9) 0.075(7) -0.049(6) 0.031(5) -0.048(6)
C99 0.066(6) 0.091(7) 0.069(6) -0.012(5) 0.011(5) -0.042(6)
C100 0.031(4) 0.069(5) 0.062(5) -0.017(4) 0.013(3) -0.026(4)
C101 0.041(5) 0.049(5) 0.089(6) -0.028(4) 0.003(4) -0.007(4)
C102 0.053(6) 0.072(7) 0.129(9) -0.029(6) 0.000(6) -0.006(5)
C103 0.071(7) 0.067(6) 0.115(8) -0.020(6) 0.001(6) -0.028(5)
C104 0.048(5) 0.056(5) 0.070(6) -0.006(4) 0.011(4) -0.019(4)
C105 0.074(7) 0.065(6) 0.115(8) -0.024(6) 0.025(6) -0.029(5)
C106 0.060(6) 0.092(8) 0.101(8) 0.006(6) -0.008(6) -0.019(6)

loop_
_atom_type_symbol
_atom_type_description
_atom_type_scat_dispersion_real
_atom_type_scat_dispersion_imag
_atom_type_scat_source
C C 0.0033 0.0016 'International Tables Vol C Tables 4.2.6.8 and 6.1.1.4'
H H 0.0000 0.0000 'International Tables Vol C Tables 4.2.6.8 and 6.1.1.4'
N N 0.0061 0.0033 'International Tables Vol C Tables 4.2.6.8 and 6.1.1.4'
Lu Lu -0.4720 5.8584 'International Tables Vol C Tables 4.2.6.8 and 6.1.1.4'

loop_
_geom_angle_atom_site_label_1
_geom_angle_atom_site_label_2
_geom_angle_atom_site_label_3
_geom_angle
N1 Lu1 C7 97.9(3)
N1 Lu1 N2 56.3(2)
C7 Lu1 N2 152.6(3)
N1 Lu1 C2 106.0(2)
C7 Lu1 C2 87.2(3)
N2 Lu1 C2 91.1(2)
N1 Lu1 C4 100.7(2)
C7 Lu1 C4 97.9(3)
N2 Lu1 C4 96.4(2)
C2 Lu1 C4 151.9(3)
N1 Lu1 C6 126.6(2)
C7 Lu1 C6 30.5(3)
N2 Lu1 C6 176.9(2)
C2 Lu1 C6 88.9(3)
C4 Lu1 C6 82.3(3)
N1 Lu1 C1 148.0(2)
C7 Lu1 C1 114.1(3)
N2 Lu1 C1 91.9(2)
C2 Lu1 C1 75.9(2)
C4 Lu1 C1 76.8(2)
C6 Lu1 C1 85.1(2)
N1 Lu1 C14 27.9(2)
C7 Lu1 C14 125.5(3)
N2 Lu1 C14 28.5(2)
C2 Lu1 C14 100.9(2)
C4 Lu1 C14 98.5(2)
C6 Lu1 C14 154.3(2)
C1 Lu1 C14 120.2(2)
N1 Lu1 Lu2 150.45(15)
C7 Lu1 Lu2 69.6(2)
N2 Lu1 Lu2 127.38(14)
C2 Lu1 Lu2 48.66(18)
C4 Lu1 Lu2 107.40(18)
C6 Lu1 Lu2 50.85(18)
C1 Lu1 Lu2 51.53(16)
C14 Lu1 Lu2 148.14(15)
N1 Lu1 Lu3 145.57(15)
C7 Lu1 Lu3 77.9(2)
N2 Lu1 Lu3 128.22(13)
C2 Lu1 Lu3 107.92(18)
C4 Lu1 Lu3 47.43(18)
C6 Lu1 Lu3 49.02(18)
C1 Lu1 Lu3 50.27(16)
C14 Lu1 Lu3 143.92(14)
Lu2 Lu1 Lu3 60.182(11)
N1 Lu1 H1B 127.1(5)
C7 Lu1 H1B 134.0(7)
N2 Lu1 H1B 70.7(5)
C2 Lu1 H1B 72.9(12)
C4 Lu1 H1B 84.1(12)
C6 Lu1 H1B 106.3(5)
C1 Lu1 H1B 21.6(4)
C14 Lu1 H1B 99.2(5)
Lu2 Lu1 H1B 66.1(9)
Lu3 Lu1 H1B 70.0(6)
N1 Lu1 H2A 85.9(7)
C7 Lu1 H2A 80.4(11)
N2 Lu1 H2A 87.8(12)
C2 Lu1 H2A 22.3(4)
C4 Lu1 H2A 173.4(8)
C6 Lu1 H2A 93.3(12)
C1 Lu1 H2A 98.0(5)
C14 Lu1 H2A 87.6(10)
Lu2 Lu1 H2A 66.0(8)
Lu3 Lu1 H2A 126.1(9)
H1B Lu1 H2A 92.5(13)
N1 Lu1 H4B 79.5(7)
C7 Lu1 H4B 109.5(12)
N2 Lu1 H4B 77.4(8)
C2 Lu1 H4B 161.8(13)
C4 Lu1 H4B 22.9(5)
C6 Lu1 H4B 101.9(8)
C1 Lu1 H4B 90.2(11)
C14 Lu1 H4B 75.7(5)
Lu2 Lu1 H4B 129.5(6)
Lu3 Lu1 H4B 70.2(5)
H1B Lu1 H4B 89.8(17)
H2A Lu1 H4B 163.3(11)
N5 Lu2 N6 58.3(2)
N5 Lu2 C2 100.6(3)
N6 Lu2 C2 97.4(2)
N5 Lu2 C3 102.2(3)
N6 Lu2 C3 92.8(2)
C2 Lu2 C3 157.2(3)
N5 Lu2 C6 112.0(2)
N6 Lu2 C6 169.2(2)
C2 Lu2 C6 89.0(3)
C3 Lu2 C6 84.4(3)
N5 Lu2 C1 161.7(2)
N6 Lu2 C1 103.6(2)
C2 Lu2 C1 78.2(3)
C3 Lu2 C1 79.6(3)
C6 Lu2 C1 86.2(2)
N5 Lu2 C45 28.9(2)
N6 Lu2 C45 29.5(2)
C2 Lu2 C45 98.8(2)
C3 Lu2 C45 100.2(3)
C6 Lu2 C45 140.9(2)
C1 Lu2 C45 132.9(2)
N5 Lu2 Lu1 137.87(16)
N6 Lu2 Lu1 140.11(15)
C2 Lu2 Lu1 49.68(17)
C3 Lu2 Lu1 111.5(2)
C6 Lu2 Lu1 49.94(19)
C1 Lu2 Lu1 53.95(17)
C45 Lu2 Lu1 148.19(17)
N5 Lu2 Lu3 142.93(18)
N6 Lu2 Lu3 134.98(14)
C2 Lu2 Lu3 109.33(18)
C3 Lu2 Lu3 50.9(2)
C6 Lu2 Lu3 49.10(17)
C1 Lu2 Lu3 50.88(17)
C45 Lu2 Lu3 151.07(16)
Lu1 Lu2 Lu3 60.61(2)
N5 Lu2 H1C 140.4(5)
N6 Lu2 H1C 82.1(5)
C2 Lu2 H1C 85.4(12)
C3 Lu2 H1C 75.8(12)
C6 Lu2 H1C 107.2(6)
C1 Lu2 H1C 22.0(4)
C45 Lu2 H1C 111.6(5)
Lu1 Lu2 H1C 74.3(6)
Lu3 Lu2 H1C 65.3(9)
N5 Lu2 H2B 78.1(6)
N6 Lu2 H2B 80.0(10)
C2 Lu2 H2B 23.4(5)
C3 Lu2 H2B 171.4(13)
C6 Lu2 H2B 103.5(11)
C1 Lu2 H2B 97.4(9)
C45 Lu2 H2B 75.9(6)
Lu1 Lu2 H2B 72.3(6)
Lu3 Lu2 H2B 132.6(5)
H1C Lu2 H2B 98.4(17)
N5 Lu2 H3B 82.7(7)
N6 Lu2 H3B 89.6(13)
C2 Lu2 H3B 173.0(13)
C3 Lu2 H3B 21.2(4)
C6 Lu2 H3B 84.1(13)
C1 Lu2 H3B 100.7(5)
C45 Lu2 H3B 87.1(11)
Lu1 Lu2 H3B 124.1(12)
Lu3 Lu2 H3B 65.5(10)
H1C Lu2 H3B 96.1(13)
H2B Lu2 H3B 160.8(9)
N4 Lu3 N3 57.1(2)
N4 Lu3 C4 105.7(3)
N3 Lu3 C4 96.7(2)
N4 Lu3 C6 116.0(2)
N3 Lu3 C6 173.1(2)
C4 Lu3 C6 84.0(3)
N4 Lu3 C3 97.7(3)
N3 Lu3 C3 97.4(2)
C4 Lu3 C3 156.6(3)
C6 Lu3 C3 84.2(3)
N4 Lu3 C1 155.6(2)
N3 Lu3 C1 99.0(2)
C4 Lu3 C1 80.3(3)
C6 Lu3 C1 87.9(3)
C3 Lu3 C1 79.2(3)
N4 Lu3 C76 28.6(2)
N3 Lu3 C76 28.5(2)
C4 Lu3 C76 102.9(2)
C6 Lu3 C76 144.7(2)
C3 Lu3 C76 98.4(3)
C1 Lu3 C76 127.3(2)
N4 Lu3 C5 86.2(2)
N3 Lu3 C5 141.6(2)
C4 Lu3 C5 104.7(3)
C6 Lu3 C5 32.5(3)
C3 Lu3 C5 74.6(3)
C1 Lu3 C5 115.6(3)
C76 Lu3 C5 114.2(2)
N4 Lu3 Lu2 140.92(15)
N3 Lu3 Lu2 135.02(14)
C4 Lu3 Lu2 108.23(18)
C6 Lu3 Lu2 50.43(18)
C3 Lu3 Lu2 49.4(2)
C1 Lu3 Lu2 51.72(17)
C76 Lu3 Lu2 147.47(15)
C5 Lu3 Lu2 66.9(2)
N4 Lu3 Lu1 146.75(17)
N3 Lu3 Lu1 135.31(14)
C4 Lu3 Lu1 49.24(18)
C6 Lu3 Lu1 49.4(2)
C3 Lu3 Lu1 108.5(2)
C1 Lu3 Lu1 53.47(17)
C76 Lu3 Lu1 151.86(15)
C5 Lu3 Lu1 81.51(18)
Lu2 Lu3 Lu1 59.21(3)
N4 Lu3 H1A 134.1(6)
N3 Lu3 H1A 77.0(6)
C4 Lu3 H1A 77.3(13)
C6 Lu3 H1A 109.8(6)
C3 Lu3 H1A 87.8(12)
C1 Lu3 H1A 22.7(4)
C76 Lu3 H1A 105.5(6)
C5 Lu3 H1A 138.3(5)
Lu2 Lu3 H1A 73.0(6)
Lu1 Lu3 H1A 68.5(9)
N4 Lu3 H3C 77.0(7)
N3 Lu3 H3C 80.9(11)
C4 Lu3 H3C 174.8(15)
C6 Lu3 H3C 99.0(12)
C3 Lu3 H3C 21.7(5)
C1 Lu3 H3C 95.5(11)
C76 Lu3 H3C 77.2(6)
C5 Lu3 H3C 79.8(15)
Lu2 Lu3 H3C 70.9(5)
Lu1 Lu3 H3C 130.1(5)
H1A Lu3 H3C 97.6(19)
N4 Lu3 H4C 96.8(11)
N3 Lu3 H4C 74.5(6)
C4 Lu3 H4C 22.7(5)
C6 Lu3 H4C 106.7(6)
C3 Lu3 H4C 155.7(9)
C1 Lu3 H4C 79.5(11)
C76 Lu3 H4C 85.3(9)
C5 Lu3 H4C 125.8(6)
Lu2 Lu3 H4C 121.7(10)
Lu1 Lu3 H4C 66.9(8)
H1A Lu3 H4C 68.1(15)
H3C Lu3 H4C 153.6(15)
N4 Lu3 H5B 69.3(8)
N3 Lu3 H5B 123.2(5)
C4 Lu3 H5B 115.6(13)
C6 Lu3 H5B 51.0(5)
C3 Lu3 H5B 71.0(15)
C1 Lu3 H5B 130.2(11)
C76 Lu3 H5B 96.4(6)
C5 Lu3 H5B 18.5(5)
Lu2 Lu3 H5B 78.8(12)
Lu1 Lu3 H5B 99.8(5)
H1A Lu3 H5B 151.6(14)
H3C Lu3 H5B 69(2)
H4C Lu3 H5B 132.8(17)
C14 N1 C21 124.8(7)
C14 N1 Lu1 97.8(4)
C21 N1 Lu1 136.4(5)
C14 N2 C33 124.3(6)
C14 N2 Lu1 93.2(4)
C33 N2 Lu1 140.9(4)
C76 N3 C95 125.9(6)
C76 N3 Lu3 93.1(4)
C95 N3 Lu3 139.9(4)
C76 N4 C83 126.3(7)
C76 N4 Lu3 95.1(4)
C83 N4 Lu3 137.6(5)
C45 N5 C52 124.3(7)
C45 N5 Lu2 94.7(5)
C52 N5 Lu2 139.7(5)
C45 N6 C64 124.2(6)
C45 N6 Lu2 93.3(4)
C64 N6 Lu2 140.7(4)
Lu3 C1 Lu2 77.4(2)
Lu3 C1 Lu1 76.3(2)
Lu2 C1 Lu1 74.5(2)
Lu3 C1 H1A 69.7(18)
Lu2 C1 H1A 140(3)
Lu1 C1 H1A 117(3)
Lu3 C1 H1B 136(3)
Lu2 C1 H1B 117(3)
Lu1 C1 H1B 69.3(18)
H1A C1 H1B 103(2)
Lu3 C1 H1C 117(3)
Lu2 C1 H1C 71.0(19)
Lu1 C1 H1C 138(3)
H1A C1 H1C 104(2)
H1B C1 H1C 106(3)
Lu2 C2 Lu1 81.7(2)
Lu2 C2 H2A 131(3)
Lu1 C2 H2A 76(2)
Lu2 C2 H2B 69.7(19)
Lu1 C2 H2B 147(2)
H2A C2 H2B 110(3)
Lu2 C2 H2C 119(3)
Lu1 C2 H2C 102(3)
H2A C2 H2C 108(3)
H2B C2 H2C 106(3)
Lu2 C3 Lu3 79.7(3)
Lu2 C3 H3A 89(3)
Lu3 C3 H3A 115(3)
Lu2 C3 H3B 78(3)
Lu3 C3 H3B 124(3)
H3A C3 H3B 116(3)
Lu2 C3 H3C 141(3)
Lu3 C3 H3C 62(3)
H3A C3 H3C 112(3)
H3B C3 H3C 117(3)
Lu3 C4 Lu1 83.3(2)
Lu3 C4 H4A 91(2)
Lu1 C4 H4A 116(3)
Lu3 C4 H4B 152(2)
Lu1 C4 H4B 70(2)
H4A C4 H4B 108(3)
Lu3 C4 H4C 83(2)
Lu1 C4 H4C 134(3)
H4A C4 H4C 108(3)
H4B C4 H4C 109(3)
C6 C5 Lu3 59.2(4)
C6 C5 H5A 111(2)
Lu3 C5 H5A 126(4)
C6 C5 H5B 114(2)
Lu3 C5 H5B 54(2)
H5A C5 H5B 107(3)
C6 C5 H5C 111(2)
Lu3 C5 H5C 128(4)
H5A C5 H5C 105(3)
H5B C5 H5C 108(3)
C7 C6 C5 116.8(8)
C7 C6 Lu3 142.7(7)
C5 C6 Lu3 88.4(5)
C7 C6 Lu1 67.8(5)
C5 C6 Lu1 165.2(6)
Lu3 C6 Lu1 81.5(2)
C7 C6 Lu2 112.4(6)
C5 C6 Lu2 109.8(6)
Lu3 C6 Lu2 80.5(2)
Lu1 C6 Lu2 79.2(2)
C6 C7 C8 126.9(9)
C6 C7 Lu1 81.7(6)
C8 C7 Lu1 150.6(7)
C9 C8 C13 116.7(10)
C9 C8 C7 122.6(10)
C13 C8 C7 120.6(10)
C10 C9 C8 123.0(13)
C10 C9 H9A 118.5
C8 C9 H9A 118.5
C9 C10 C11 119.7(14)
C9 C10 H10A 120.2
C11 C10 H10A 120.2
C12 C11 C10 119.4(13)
C12 C11 H11A 120.3
C10 C11 H11A 120.3
C11 C12 C13 121.8(13)
C11 C12 H12A 119.1
C13 C12 H12A 119.1
C12 C13 C8 119.3(12)
C12 C13 H13A 120.3
C8 C13 H13A 120.3
N1 C14 N2 112.4(6)
N1 C14 C15 124.2(6)
N2 C14 C15 123.4(7)
N1 C14 Lu1 54.3(4)
N2 C14 Lu1 58.3(4)
C15 C14 Lu1 176.0(5)
C16 C15 C20 117.8(8)
C16 C15 C14 122.4(7)
C20 C15 C14 119.9(7)
C17 C16 C15 119.1(9)
C17 C16 H16A 120.4
C15 C16 H16A 120.4
C16 C17 C18 123.1(9)
C16 C17 H17A 118.4
C18 C17 H17A 118.4
C17 C18 C19 117.9(9)
C17 C18 H18A 121.1
C19 C18 H18A 121.1
C20 C19 C18 119.6(9)
C20 C19 H19A 120.2
C18 C19 H19A 120.2
C19 C20 C15 122.4(9)
C19 C20 H20A 118.8
C15 C20 H20A 118.8
C26 C21 C22 121.8(8)
C26 C21 N1 118.2(8)
C22 C21 N1 119.8(8)
C21 C22 C23 117.8(10)
C21 C22 C27 124.6(9)
C23 C22 C27 117.5(10)
C24 C23 C22 121.9(11)
C24 C23 H23A 119.1
C22 C23 H23A 119.1
C25 C24 C23 118.9(11)
C25 C24 H24A 120.5
C23 C24 H24A 120.5
C24 C25 C26 121.6(11)
C24 C25 H25A 119.2
C26 C25 H25A 119.2
C21 C26 C25 117.9(10)
C21 C26 C30 122.6(8)
C25 C26 C30 119.2(9)
C22 C27 C29 109.2(11)
C22 C27 C28 114.6(10)
C29 C27 C28 111.2(11)
C22 C27 H27A 107.1
C29 C27 H27A 107.1
C28 C27 H27A 107.1
C27 C28 H28A 109.5
C27 C28 H28B 109.5
H28A C28 H28B 109.5
C27 C28 H28C 109.5
H28A C28 H28C 109.5
H28B C28 H28C 109.5
C27 C29 H29A 109.5
C27 C29 H29B 109.5
H29A C29 H29B 109.5
C27 C29 H29C 109.5
H29A C29 H29C 109.5
H29B C29 H29C 109.5
C31 C30 C26 112.5(9)
C31 C30 C32 108.5(9)
C26 C30 C32 117.3(9)
C31 C30 H30A 105.9
C26 C30 H30A 105.9
C32 C30 H30A 105.9
C30 C31 H31A 109.5
C30 C31 H31B 109.5
H31A C31 H31B 109.5
C30 C31 H31C 109.5
H31A C31 H31C 109.5
H31B C31 H31C 109.5
C30 C32 H32A 109.5
C30 C32 H32B 109.5
H32A C32 H32B 109.5
C30 C32 H32C 109.5
H32A C32 H32C 109.5
H32B C32 H32C 109.5
C38 C33 C34 120.4(7)
C38 C33 N2 118.3(7)
C34 C33 N2 121.2(7)
C35 C34 C33 118.8(8)
C35 C34 C39 117.6(8)
C33 C34 C39 123.6(7)
C34 C35 C36 120.4(9)
C34 C35 H35A 119.8
C36 C35 H35A 119.8
C37 C36 C35 120.1(9)
C37 C36 H36A 119.9
C35 C36 H36A 119.9
C36 C37 C38 121.6(9)
C36 C37 H37A 119.2
C38 C37 H37A 119.2
C37 C38 C33 118.5(8)
C37 C38 C42 118.3(7)
C33 C38 C42 123.2(7)
C34 C39 C40 111.6(8)
C34 C39 C41 111.9(8)
C40 C39 C41 109.1(8)
C34 C39 H39A 108.0
C40 C39 H39A 108.0
C41 C39 H39A 108.0
C39 C40 H40A 109.5
C39 C40 H40B 109.5
H40A C40 H40B 109.5
C39 C40 H40C 109.5
H40A C40 H40C 109.5
H40B C40 H40C 109.5
C39 C41 H41A 109.5
C39 C41 H41B 109.5
H41A C41 H41B 109.5
C39 C41 H41C 109.5
H41A C41 H41C 109.5
H41B C41 H41C 109.5
C44 C42 C43 107.2(8)
C44 C42 C38 114.6(8)
C43 C42 C38 111.4(7)
C44 C42 H42A 107.8
C43 C42 H42A 107.8
C38 C42 H42A 107.8
C42 C43 H43A 109.5
C42 C43 H43B 109.5
H43A C43 H43B 109.5
C42 C43 H43C 109.5
H43A C43 H43C 109.5
H43B C43 H43C 109.5
C42 C44 H44A 109.5
C42 C44 H44B 109.5
H44A C44 H44B 109.5
C42 C44 H44C 109.5
H44A C44 H44C 109.5
H44B C44 H44C 109.5
N5 C45 N6 113.5(6)
N5 C45 C46 124.3(7)
N6 C45 C46 122.0(7)
N5 C45 Lu2 56.4(4)
N6 C45 Lu2 57.2(4)
C46 C45 Lu2 171.6(6)
C51 C46 C47 117.0(8)
C51 C46 C45 120.5(8)
C47 C46 C45 122.4(8)
C48 C47 C46 120.0(9)
C48 C47 H47A 120.0
C46 C47 H47A 120.0
C49 C48 C47 122.0(10)
C49 C48 H48A 119.0
C47 C48 H48A 119.0
C48 C49 C50 119.7(9)
C48 C49 H49A 120.1
C50 C49 H49A 120.1
C49 C50 C51 120.4(10)
C49 C50 H50A 119.8
C51 C50 H50A 119.8
C50 C51 C46 120.9(9)
C50 C51 H51A 119.6
C46 C51 H51A 119.6
C53 C52 C57 117.5(12)
C53 C52 N5 122.7(11)
C57 C52 N5 119.5(11)
C52 C53 C54 120.6(18)
C52 C53 C58 122.1(11)
C54 C53 C58 117.3(16)
C55 C54 C53 122(2)
C55 C54 H54A 119.0
C53 C54 H54A 119.0
C54 C55 C56 119(2)
C54 C55 H55A 120.6
C56 C55 H55A 120.6
C55 C56 C57 122(2)
C55 C56 H56A 119.0
C57 C56 H56A 119.0
C52 C57 C56 118.8(18)
C52 C57 C61 121.3(11)
C56 C57 C61 119.7(17)
C53 C58 C59 114.7(12)
C53 C58 C60 109.7(15)
C59 C58 C60 108.6(11)
C53 C58 H58A 107.9
C59 C58 H58A 107.9
C60 C58 H58A 107.9
C58 C59 H59A 109.5
C58 C59 H59B 109.5
H59A C59 H59B 109.5
C58 C59 H59C 109.5
H59A C59 H59C 109.5
H59B C59 H59C 109.5
C58 C60 H60A 109.5
C58 C60 H60B 109.5
H60A C60 H60B 109.5
C58 C60 H60C 109.5
H60A C60 H60C 109.5
H60B C60 H60C 109.5
C62 C61 C57 116.5(15)
C62 C61 C63 110.0(17)
C57 C61 C63 111.4(19)
C62 C61 H61A 106.1
C57 C61 H61A 106.1
C63 C61 H61A 106.1
C61 C62 H62A 109.5
C61 C62 H62B 109.5
H62A C62 H62B 109.5
C61 C62 H62C 109.5
H62A C62 H62C 109.5
H62B C62 H62C 109.5
C61 C63 H63A 109.5
C61 C63 H63B 109.5
H63A C63 H63B 109.5
C61 C63 H63C 109.5
H63A C63 H63C 109.5
H63B C63 H63C 109.5
C65 C64 C69 119.4(8)
C65 C64 N6 122.5(7)
C69 C64 N6 118.0(7)
C66 C65 C64 119.1(9)
C66 C65 C70 118.8(8)
C64 C65 C70 122.0(8)
C67 C66 C65 121.7(10)
C67 C66 H66A 119.2
C65 C66 H66A 119.2
C68 C67 C66 119.1(10)
C68 C67 H67A 120.5
C66 C67 H67A 120.5
C67 C68 C69 123.5(10)
C67 C68 H68A 118.2
C69 C68 H68A 118.2
C68 C69 C64 117.2(9)
C68 C69 C73 119.6(8)
C64 C69 C73 123.2(8)
C71 C70 C72 109.6(7)
C71 C70 C65 110.7(8)
C72 C70 C65 109.8(7)
C71 C70 H70A 108.9
C72 C70 H70A 108.9
C65 C70 H70A 108.9
C70 C71 H71A 109.5
C70 C71 H71B 109.5
H71A C71 H71B 109.5
C70 C71 H71C 109.5
H71A C71 H71C 109.5
H71B C71 H71C 109.5
C70 C72 H72A 109.5
C70 C72 H72B 109.5
H72A C72 H72B 109.5
C70 C72 H72C 109.5
H72A C72 H72C 109.5
H72B C72 H72C 109.5
C69 C73 C75 113.0(9)
C69 C73 C74 112.5(8)
C75 C73 C74 109.9(8)
C69 C73 H73A 107.0
C75 C73 H73A 107.0
C74 C73 H73A 107.0
C73 C74 H74A 109.5
C73 C74 H74B 109.5
H74A C74 H74B 109.5
C73 C74 H74C 109.5
H74A C74 H74C 109.5
H74B C74 H74C 109.5
C73 C75 H75A 109.5
C73 C75 H75B 109.5
H75A C75 H75B 109.5
C73 C75 H75C 109.5
H75A C75 H75C 109.5
H75B C75 H75C 109.5
N3 C76 N4 114.8(6)
N3 C76 C77 122.2(7)
N4 C76 C77 123.1(7)
N3 C76 Lu3 58.5(4)
N4 C76 Lu3 56.3(4)
C77 C76 Lu3 179.2(6)
C82 C77 C78 119.4(7)
C82 C77 C76 120.6(7)
C78 C77 C76 119.9(7)
C77 C78 C79 119.6(8)
C77 C78 H78A 120.2
C79 C78 H78A 120.2
C80 C79 C78 118.8(9)
C80 C79 H79A 120.6
C78 C79 H79A 120.6
C79 C80 C81 123.1(8)
C79 C80 H80A 118.5
C81 C80 H80A 118.5
C80 C81 C82 117.3(9)
C80 C81 H81A 121.4
C82 C81 H81A 121.4
C77 C82 C81 121.7(8)
C77 C82 H82A 119.1
C81 C82 H82A 119.1
C84 C83 C88 120.6(9)
C84 C83 N4 121.1(9)
C88 C83 N4 118.2(9)
C83 C84 C85 116.8(11)
C83 C84 C89 124.7(9)
C85 C84 C89 118.5(11)
C86 C85 C84 121.5(13)
C86 C85 H85A 119.3
C84 C85 H85A 119.3
C87 C86 C85 120.6(13)
C87 C86 H86A 119.7
C85 C86 H86A 119.7
C86 C87 C88 119.5(14)
C86 C87 H87A 120.3
C88 C87 H87A 120.3
C87 C88 C83 121.1(12)
C87 C88 C92 118.4(12)
C83 C88 C92 120.5(9)
C84 C89 C91 110.4(11)
C84 C89 C90 116.5(10)
C91 C89 C90 110.0(10)
C84 C89 H89A 106.4
C91 C89 H89A 106.4
C90 C89 H89A 106.4
C89 C90 H90A 109.5
C89 C90 H90B 109.5
H90A C90 H90B 109.5
C89 C90 H90C 109.5
H90A C90 H90C 109.5
H90B C90 H90C 109.5
C89 C91 H91A 109.5
C89 C91 H91B 109.5
H91A C91 H91B 109.5
C89 C91 H91C 109.5
H91A C91 H91C 109.5
H91B C91 H91C 109.5
C88 C92 C93 112.3(11)
C88 C92 C94 115.6(12)
C93 C92 C94 109.6(11)
C88 C92 H92A 106.2
C93 C92 H92A 106.2
C94 C92 H92A 106.2
C92 C93 H93A 109.5
C92 C93 H93B 109.5
H93A C93 H93B 109.5
C92 C93 H93C 109.5
H93A C93 H93C 109.5
H93B C93 H93C 109.5
C92 C94 H94A 109.5
C92 C94 H94B 109.5
H94A C94 H94B 109.5
C92 C94 H94C 109.5
H94A C94 H94C 109.5
H94B C94 H94C 109.5
C100 C95 C96 121.4(7)
C100 C95 N3 117.1(7)
C96 C95 N3 121.5(7)
C97 C96 C95 118.1(8)
C97 C96 C101 117.9(7)
C95 C96 C101 124.0(7)
C98 C97 C96 121.7(9)
C98 C97 H97A 119.1
C96 C97 H97A 119.1
C97 C98 C99 119.9(9)
C97 C98 H98A 120.1
C99 C98 H98A 120.1
C98 C99 C100 120.9(9)
C98 C99 H99A 119.5
C100 C99 H99A 119.5
C99 C100 C95 117.8(8)
C99 C100 C104 119.8(8)
C95 C100 C104 122.4(7)
C96 C101 C102 113.9(8)
C96 C101 C103 110.4(7)
C102 C101 C103 109.6(7)
C96 C101 H10B 107.6
C102 C101 H10B 107.6
C103 C101 H10B 107.6
C101 C102 H10C 109.5
C101 C102 H10D 109.5
H10C C102 H10D 109.5
C101 C102 H10E 109.5
H10C C102 H10E 109.5
H10D C102 H10E 109.5
C101 C103 H10F 109.5
C101 C103 H10G 109.5
H10F C103 H10G 109.5
C101 C103 H10H 109.5
H10F C103 H10H 109.5
H10G C103 H10H 109.5
C100 C104 C105 112.1(7)
C100 C104 C106 115.3(8)
C105 C104 C106 107.7(8)
C100 C104 H10I 107.1
C105 C104 H10I 107.1
C106 C104 H10I 107.1
C104 C105 H10J 109.5
C104 C105 H10K 109.5
H10J C105 H10K 109.5
C104 C105 H10L 109.5
H10J C105 H10L 109.5
H10K C105 H10L 109.5
C104 C106 H10M 109.5
C104 C106 H10N 109.5
H10M C106 H10N 109.5
C104 C106 H10O 109.5
H10M C106 H10O 109.5
H10N C106 H10O 109.5

loop_
_geom_bond_atom_site_label_1
_geom_bond_atom_site_label_2
_geom_bond_distance
Lu1 N1 2.305(6)
Lu1 C7 2.332(8)
Lu1 N2 2.396(6)
Lu1 C2 2.467(7)
Lu1 C4 2.476(8)
Lu1 C6 2.494(8)
Lu1 C1 2.685(8)
Lu1 C14 2.812(7)
Lu1 Lu2 3.2008(12)
Lu1 Lu3 3.2463(11)
Lu1 H1B 2.51(3)
Lu1 H2A 2.42(4)
Lu1 H4B 2.33(3)
Lu2 N5 2.288(6)
Lu2 N6 2.304(6)
Lu2 C2 2.429(8)
Lu2 C3 2.493(10)
Lu2 C6 2.527(8)
Lu2 C1 2.600(8)
Lu2 C45 2.736(7)
Lu2 Lu3 3.2327(9)
Lu2 H1C 2.46(3)
Lu2 H2B 2.28(3)
Lu2 H3B 2.48(5)
Lu3 N4 2.295(6)
Lu3 N3 2.345(6)
Lu3 C4 2.407(8)
Lu3 C6 2.478(8)
Lu3 C3 2.550(10)
Lu3 C1 2.570(8)
Lu3 C76 2.748(7)
Lu3 C5 2.885(9)
Lu3 H1A 2.41(3)
Lu3 H3C 2.26(4)
Lu3 H4C 2.49(4)
Lu3 H5B 2.45(4)
N1 C14 1.328(9)
N1 C21 1.438(9)
N2 C14 1.345(8)
N2 C33 1.443(9)
N3 C76 1.312(9)
N3 C95 1.436(9)
N4 C76 1.322(9)
N4 C83 1.426(10)
N5 C45 1.326(10)
N5 C52 1.417(11)
N6 C45 1.349(9)
N6 C64 1.428(9)
C1 H1A 0.992(19)
C1 H1B 0.990(18)
C1 H1C 0.973(18)
C2 H2A 0.945(19)
C2 H2B 0.967(19)
C2 H2C 0.982(18)
C3 H3A 0.944(19)
C3 H3B 0.913(18)
C3 H3C 0.948(19)
C4 H4A 0.961(18)
C4 H4B 0.964(18)
C4 H4C 0.969(19)
C5 C6 1.550(12)
C5 H5A 0.988(19)
C5 H5B 0.957(19)
C5 H5C 0.975(19)
C6 C7 1.279(11)
C7 C8 1.462(12)
C8 C9 1.384(14)
C8 C13 1.435(14)
C9 C10 1.366(15)
C9 H9A 0.9300
C10 C11 1.389(19)
C10 H10A 0.9300
C11 C12 1.366(18)
C11 H11A 0.9300
C12 C13 1.384(14)
C12 H12A 0.9300
C13 H13A 0.9300
C14 C15 1.506(10)
C15 C16 1.384(11)
C15 C20 1.404(11)
C16 C17 1.366(12)
C16 H16A 0.9300
C17 C18 1.374(13)
C17 H17A 0.9300
C18 C19 1.395(13)
C18 H18A 0.9300
C19 C20 1.350(12)
C19 H19A 0.9300
C20 H20A 0.9300
C21 C26 1.386(12)
C21 C22 1.392(12)
C22 C23 1.393(13)
C22 C27 1.508(14)
C23 C24 1.378(16)
C23 H23A 0.9300
C24 C25 1.371(15)
C24 H24A 0.9300
C25 C26 1.404(13)
C25 H25A 0.9300
C26 C30 1.497(14)
C27 C29 1.516(16)
C27 C28 1.532(16)
C27 H27A 0.9800
C28 H28A 0.9600
C28 H28B 0.9600
C28 H28C 0.9600
C29 H29A 0.9600
C29 H29B 0.9600
C29 H29C 0.9600
C30 C31 1.491(15)
C30 C32 1.507(13)
C30 H30A 0.9800
C31 H31A 0.9600
C31 H31B 0.9600
C31 H31C 0.9600
C32 H32A 0.9600
C32 H32B 0.9600
C32 H32C 0.9600
C33 C38 1.401(10)
C33 C34 1.417(11)
C34 C35 1.373(11)
C34 C39 1.502(11)
C35 C36 1.408(13)
C35 H35A 0.9300
C36 C37 1.353(13)
C36 H36A 0.9300
C37 C38 1.389(11)
C37 H37A 0.9300
C38 C42 1.536(11)
C39 C40 1.516(12)
C39 C41 1.535(12)
C39 H39A 0.9800
C40 H40A 0.9600
C40 H40B 0.9600
C40 H40C 0.9600
C41 H41A 0.9600
C41 H41B 0.9600
C41 H41C 0.9600
C42 C44 1.518(12)
C42 C43 1.531(12)
C42 H42A 0.9800
C43 H43A 0.9600
C43 H43B 0.9600
C43 H43C 0.9600
C44 H44A 0.9600
C44 H44B 0.9600
C44 H44C 0.9600
C45 C46 1.491(10)
C46 C51 1.381(12)
C46 C47 1.396(11)
C47 C48 1.384(11)
C47 H47A 0.9300
C48 C49 1.311(14)
C48 H48A 0.9300
C49 C50 1.367(14)
C49 H49A 0.9300
C50 C51 1.379(12)
C50 H50A 0.9300
C51 H51A 0.9300
C52 C53 1.368(17)
C52 C57 1.385(18)
C53 C54 1.405(19)
C53 C58 1.523(19)
C54 C55 1.32(3)
C54 H54A 0.9300
C55 C56 1.32(3)
C55 H55A 0.9300
C56 C57 1.434(18)
C56 H56A 0.9300
C57 C61 1.56(2)
C58 C59 1.556(18)
C58 C60 1.584(17)
C58 H58A 0.9800
C59 H59A 0.9600
C59 H59B 0.9600
C59 H59C 0.9600
C60 H60A 0.9600
C60 H60B 0.9600
C60 H60C 0.9600
C61 C62 1.52(3)
C61 C63 1.62(2)
C61 H61A 0.9800
C62 H62A 0.9600
C62 H62B 0.9600
C62 H62C 0.9600
C63 H63A 0.9600
C63 H63B 0.9600
C63 H63C 0.9600
C64 C65 1.402(11)
C64 C69 1.420(11)
C65 C66 1.393(12)
C65 C70 1.547(12)
C66 C67 1.354(14)
C66 H66A 0.9300
C67 C68 1.353(14)
C67 H67A 0.9300
C68 C69 1.387(12)
C68 H68A 0.9300
C69 C73 1.516(12)
C70 C71 1.536(12)
C70 C72 1.541(12)
C70 H70A 0.9800
C71 H71A 0.9600
C71 H71B 0.9600
C71 H71C 0.9600
C72 H72A 0.9600
C72 H72B 0.9600
C72 H72C 0.9600
C73 C75 1.520(13)
C73 C74 1.526(13)
C73 H73A 0.9800
C74 H74A 0.9600
C74 H74B 0.9600
C74 H74C 0.9600
C75 H75A 0.9600
C75 H75B 0.9600
C75 H75C 0.9600
C76 C77 1.525(10)
C77 C82 1.376(11)
C77 C78 1.401(11)
C78 C79 1.409(11)
C78 H78A 0.9300
C79 C80 1.372(13)
C79 H79A 0.9300
C80 C81 1.378(13)
C80 H80A 0.9300
C81 C82 1.407(11)
C81 H81A 0.9300
C82 H82A 0.9300
C83 C84 1.389(14)
C83 C88 1.398(14)
C84 C85 1.422(14)
C84 C89 1.501(15)
C85 C86 1.374(19)
C85 H85A 0.9300
C86 C87 1.37(2)
C86 H86A 0.9300
C87 C88 1.372(14)
C87 H87A 0.9300
C88 C92 1.499(16)
C89 C91 1.547(14)
C89 C90 1.592(16)
C89 H89A 0.9800
C90 H90A 0.9600
C90 H90B 0.9600
C90 H90C 0.9600
C91 H91A 0.9600
C91 H91B 0.9600
C91 H91C 0.9600
C92 C93 1.523(16)
C92 C94 1.578(15)
C92 H92A 0.9800
C93 H93A 0.9600
C93 H93B 0.9600
C93 H93C 0.9600
C94 H94A 0.9600
C94 H94B 0.9600
C94 H94C 0.9600
C95 C100 1.410(10)
C95 C96 1.411(10)
C96 C97 1.391(11)
C96 C101 1.506(11)
C97 C98 1.379(13)
C97 H97A 0.9300
C98 C99 1.388(13)
C98 H98A 0.9300
C99 C100 1.409(11)
C99 H99A 0.9300
C100 C104 1.488(11)
C101 C102 1.514(11)
C101 C103 1.589(12)
C101 H10B 0.9800
C102 H10C 0.9600
C102 H10D 0.9600
C102 H10E 0.9600
C103 H10F 0.9600
C103 H10G 0.9600
C103 H10H 0.9600
C104 C105 1.520(12)
C104 C106 1.523(12)
C104 H10I 0.9800
C105 H10J 0.9600
C105 H10K 0.9600
C105 H10L 0.9600
C106 H10M 0.9600
C106 H10N 0.9600
C106 H10O 0.9600

loop_
_platon_squeeze_void_nr
_platon_squeeze_void_average_x
_platon_squeeze_void_average_y
_platon_squeeze_void_average_z
_platon_squeeze_void_volume
_platon_squeeze_void_count_electrons
_platon_squeeze_void_content
1 -0.046 0.455 0.000 1994 469 ' '
2 0.500 0.000 0.500 226 56 ' '
